data_1510574
loop_
_publ_author_name
'Bruzzone, G.'
'McMasters, O.D.'
'Palenzona, A.'
'Gschneidner, K.A.jr.'

_publ_section_title
;
 Stoichiometry, crystal structure and some melting points of the
 lanthanide-gold alloys
;
_journal_name_full 'Journal of the Less-Common Metals'
_journal_page_first 135
_journal_page_last 160
_journal_paper_doi 10.1016/0022-5088(71)90125-1
_journal_volume 25
_journal_year 1971
_chemical_formula_sum 'Au50.82 Ho14'
_space_group_IT_number 175
_symmetry_space_group_name_Hall '-P 6'
_symmetry_space_group_name_H-M 'P 6/m'
_cell_angle_alpha 90
_cell_angle_beta 90
_cell_angle_gamma 120
_cell_formula_units_Z 1
_cell_length_a 12.545
_cell_length_b 12.545
_cell_length_c 9.135
_cell_volume 1245.032
_citation_journal_id_ASTM JCOMAH
_cod_data_source_file gold_678.cif
_cod_data_source_block Au50.82Ho14
_cod_database_code 1510574

loop_
_symmetry_equiv_pos_as_xyz
x,y,z
x-y,x,z
-y,x-y,z
-x,-y,z
-x+y,-x,z
y,-x+y,z
-x,-y,-z
-x+y,-x,-z
y,-x+y,-z
x,y,-z
x-y,x,-z
-y,x-y,-z

loop_
_atom_site_label
_atom_site_type_symbol
_atom_site_fract_x
_atom_site_fract_y
_atom_site_fract_z
_atom_site_occupancy
_atom_site_U_iso_or_equiv
Au5 Au 0.2662 0.1918 0.237 1 0.0
Au2 Au 0.3333 0.6667 0.2987 1 0.0
Au3 Au 0.1131 0.1324 0 0.47 0.0
Au4 Au 0.2383 0.0689 0.5 1 0.0
Au1 Au 0.3333 0.6667 0 1 0.0
Ho3 Ho 0.1394 0.468 0.5 1 0.0
Ho2 Ho 0.3898 0.1138 0 1 0.0
Ho1 Ho 0 0 0.306 1 0.0
Au7 Au 0.439 0.1049 0.3305 1 0.0
Au6 Au 0.1155 0.4944 0.1526 1 0.0
